data_7701776
loop_
_publ_author_name
'Mart\'inez-Hern\'andez, Cristian'
'G\'omez-Claramunt, Patricia'
'Benmansour, Samia'
'G\'omez-Garc\'ia, Carlos J'

_publ_section_title
;
 Pre- and post-synthetic modulation of the ordering temperatures in a
 family of anilato-based magnets.
;
_journal_issue 35
_journal_name_full 'Dalton transactions (Cambridge, England : 2003)'
_journal_page_first 13212
_journal_page_last 13223
_journal_paper_doi 10.1039/c9dt02275a
_journal_volume 48
_journal_year 2019
_chemical_formula_moiety 'Br6 C18 Cr Mn O12, C16 H36 N, C6 H5 Br'
_chemical_formula_sum 'C40 H41 Br7 Cr Mn N O12'
_chemical_formula_weight 1394.05
_space_group_crystal_system monoclinic
_space_group_IT_number 4
_space_group_name_Hall 'P 2yb'
_space_group_name_H-M_alt 'P 1 21 1'
_atom_sites_solution_hydrogens mixed
_audit_creation_date 2019-07-10
_audit_creation_method
;
Olex2 1.3-dev
(compiled 2019.03.18 svn.r3573 for OlexSys, GUI svn.r5830)
;
_audit_update_record
;
2019-07-16 deposited with the CCDC.	2019-07-18 downloaded from the CCDC.
;
_cell_angle_alpha 90
_cell_angle_beta 105.187(5)
_cell_angle_gamma 90
_cell_formula_units_Z 2
_cell_length_a 9.9557(5)
_cell_length_b 23.6054(10)
_cell_length_c 12.2129(6)
_cell_measurement_reflns_used 5983
_cell_measurement_temperature 119.6(8)
_cell_measurement_theta_max 24.9817
_cell_measurement_theta_min 3.3398
_cell_volume 2769.9(2)
_computing_cell_refinement
;
CrysAlisPro, Agilent Technologies,
Version 1.171.35.19 (release 27-10-2011 CrysAlis171 .NET)
(compiled Oct 27 2011,15:02:11)
;
_computing_data_collection
;
CrysAlisPro, Agilent Technologies,
Version 1.171.35.19 (release 27-10-2011 CrysAlis171 .NET)
(compiled Oct 27 2011,15:02:11)
;
_computing_data_reduction
;
CrysAlisPro, Agilent Technologies,
Version 1.171.35.19 (release 27-10-2011 CrysAlis171 .NET)
(compiled Oct 27 2011,15:02:11)
;
_computing_molecular_graphics 'Olex2 1.3-dev (Dolomanov et al., 2009)'
_computing_publication_material 'Olex2 1.3-dev (Dolomanov et al., 2009)'
_computing_structure_refinement 'ShelXL 2018/3 (Sheldrick, 2015)'
_computing_structure_solution 'XT (Sheldrick, 2015)'
_diffrn_ambient_temperature 120.15
_diffrn_detector_area_resol_mean 16.0267
_diffrn_measured_fraction_theta_full 0.997
_diffrn_measured_fraction_theta_max 0.997
_diffrn_measurement_details
;
#__ type_ start__ end____ width___ exp.time_
  1 omega  -84.00    6.00   1.0000   32.5000
omega____ theta____ kappa____ phi______ frames
    -      -14.9661  -57.0000    0.0000 90

#__ type_ start__ end____ width___ exp.time_
  2 omega  -20.00   27.00   1.0000   32.5000
omega____ theta____ kappa____ phi______ frames
    -      -14.9661  -99.0000  -90.0000 47

#__ type_ start__ end____ width___ exp.time_
  3 omega  -10.00   84.00   1.0000   32.5000
omega____ theta____ kappa____ phi______ frames
    -       15.8255   70.0000 -110.0000 94

#__ type_ start__ end____ width___ exp.time_
  4 omega  -53.00   37.00   1.0000   32.5000
omega____ theta____ kappa____ phi______ frames
    -       15.8255  -57.0000    0.0000 90

#__ type_ start__ end____ width___ exp.time_
  5 omega  -49.00   46.00   1.0000   32.5000
omega____ theta____ kappa____ phi______ frames
    -       15.8255  -77.0000  120.0000 95

#__ type_ start__ end____ width___ exp.time_
  6 omega  -40.00  -15.00   1.0000   32.5000
omega____ theta____ kappa____ phi______ frames
    -      -14.9661   38.0000  -60.0000 25

#__ type_ start__ end____ width___ exp.time_
  7 omega  -92.00  -34.00   1.0000   32.5000
omega____ theta____ kappa____ phi______ frames
    -      -14.9661  178.0000  150.0000 58

#__ type_ start__ end____ width___ exp.time_
  8 omega  -20.00   58.00   1.0000   32.5000
omega____ theta____ kappa____ phi______ frames
    -       15.8255  -99.0000  -90.0000 78

#__ type_ start__ end____ width___ exp.time_
  9 omega  -20.00   58.00   1.0000   32.5000
omega____ theta____ kappa____ phi______ frames
    -       15.8255  -99.0000   30.0000 78

#__ type_ start__ end____ width___ exp.time_
 10 omega  -53.00   37.00   1.0000   32.5000
omega____ theta____ kappa____ phi______ frames
    -       15.8255  -57.0000  150.0000 90

#__ type_ start__ end____ width___ exp.time_
 11 omega   -6.00   85.00   1.0000   32.5000
omega____ theta____ kappa____ phi______ frames
    -       15.8255   57.0000  150.0000 91
;
_diffrn_measurement_device_type 'SuperNova, Single source at offset), Sapphire3'
_diffrn_measurement_method '\w scans'
_diffrn_radiation_type MoK\a
_diffrn_radiation_wavelength 0.71073
_diffrn_reflns_av_R_equivalents 0.0804
_diffrn_reflns_av_unetI/netI 0.0852
_diffrn_reflns_Laue_measured_fraction_full 0.997
_diffrn_reflns_Laue_measured_fraction_max 0.997
_diffrn_reflns_limit_h_max 11
_diffrn_reflns_limit_h_min -11
_diffrn_reflns_limit_k_max 28
_diffrn_reflns_limit_k_min -28
_diffrn_reflns_limit_l_max 14
_diffrn_reflns_limit_l_min -14
_diffrn_reflns_number 41361
_diffrn_reflns_point_group_measured_fraction_full 0.997
_diffrn_reflns_point_group_measured_fraction_max 0.997
_diffrn_reflns_theta_full 25.035
_diffrn_reflns_theta_max 25.035
_diffrn_reflns_theta_min 3.347
_exptl_absorpt_coefficient_mu 5.523
_exptl_absorpt_correction_T_max 1.00000
_exptl_absorpt_correction_T_min 0.61743
_exptl_absorpt_correction_type multi-scan
_exptl_absorpt_process_details
;
CrysAlisPro, Agilent Technologies,
Version 1.171.35.19 (release 27-10-2011 CrysAlis171 .NET)
(compiled Oct 27 2011,15:02:11)
Empirical absorption correction using spherical harmonics,
 implemented in SCALE3 ABSPACK scaling algorithm.
;
_exptl_crystal_colour brown
_exptl_crystal_colour_primary brown
_exptl_crystal_density_diffrn 1.671
_exptl_crystal_description plate
_exptl_crystal_F_000 1356
_exptl_crystal_recrystallization_method 'The material was recrystallised from  by solvent layering'
_exptl_crystal_size_max 0.1
_exptl_crystal_size_mid 0.06
_exptl_crystal_size_min 0.02
_refine_diff_density_max 1.114
_refine_diff_density_min -1.679
_refine_diff_density_rms 0.176
_refine_ls_abs_structure_details
;
 Refined as an inversion twin.
;
_refine_ls_abs_structure_Flack 0.33(3)
_refine_ls_extinction_method none
_refine_ls_goodness_of_fit_ref 1.029
_refine_ls_hydrogen_treatment constr
_refine_ls_matrix_type full
_refine_ls_number_parameters 530
_refine_ls_number_reflns 9776
_refine_ls_number_restraints 501
_refine_ls_restrained_S_all 1.012
_refine_ls_R_factor_all 0.1070
_refine_ls_R_factor_gt 0.0842
_refine_ls_shift/su_max 0.005
_refine_ls_shift/su_mean 0.000
_refine_ls_structure_factor_coef Fsqd
_refine_ls_weighting_details 'w=1/[\s^2^(Fo^2^)+(0.1228P)^2^+11.7191P] where P=(Fo^2^+2Fc^2^)/3'
_refine_ls_weighting_scheme calc
_refine_ls_wR_factor_gt 0.2077
_refine_ls_wR_factor_ref 0.2222
_reflns_Friedel_coverage 0.947
_reflns_Friedel_fraction_full 0.996
_reflns_Friedel_fraction_max 0.996
_reflns_number_gt 7412
_reflns_number_total 9776
_reflns_threshold_expression 'I > 2\s(I)'
_cod_data_source_file c9dt02275a2.cif
_cod_data_source_block crys196d
_cod_database_code 7701776
_shelx_shelxl_version_number 2018/3
_shelx_space_group_comment
;
The symmetry employed for this shelxl refinement is uniquely defined
by the following loop, which should always be used as a source of
symmetry information in preference to the above space-group names.
They are only intended as comments.
;
_shelx_estimated_absorpt_t_max 0.898
_shelx_estimated_absorpt_t_min 0.608
_olex2_refinement_description
;
1. Twinned data refinement
 Scales: 0.67(3)
 0.33(3)
2. Fixed Uiso
 At 1.2 times of:
  All C(H) groups, All C(H,H) groups
 At 1.5 times of:
  All C(H,H,H) groups
3. Restrained distances
 C1C-C3C \\sim C3D-C1D \\sim C1B-C3B \\sim C1A-C3A
 with sigma of 0.0001
 C7-C2D \\sim C4B-C2B \\sim C4C-C2C \\sim C4A-C2A
 with sigma of 0.0001
 C3B-C2B \\sim C4B-C3B
 with sigma of 0.0001
4. Uiso/Uaniso restraints and constraints
Uanis(C26) \\sim Ueq: with sigma of 0.01 and sigma for terminal atoms of 0.02
Uanis(C3A) \\sim Ueq: with sigma of 0.01 and sigma for terminal atoms of 0.02
Uanis(C3B) \\sim Ueq: with sigma of 0.01 and sigma for terminal atoms of 0.02
5. Rigid body (RIGU) restrains
 O22, Cr1, O2, O3, O12, O13, O23, C2, C3, C12, C13, C22, C23, C1, C4, C11, C14,
  C21, C24, C6, Br1, C5, Br4, Br11, C16, Br14, C15, Br21, C26, Br24, C25, O6,
 O5, O16, O15, O26, O25, Mn1
 with sigma for 1-2 distances of 0.001 and sigma for 1-3 distances of 0.001
 Br1H, C1H, C2H, C6H, C3H, C5H, C4H
 with sigma for 1-2 distances of 0.001 and sigma for 1-3 distances of 0.001
 C1A, N1T, C1B, C1C, C1D, C2A, C2B, C2C, C2D, C3A, C3B, C3C, C3D, C4A, C4B,
 C4C, C7
 with sigma for 1-2 distances of 0.001 and sigma for 1-3 distances of 0.001
6. Others
 Fixed Uiso: C7(0.12)
 Fixed X: C7(0.96358)
 Fixed Y: C7(0.674049)
 Fixed Z: C7(0.324381)
7.a Riding coordinates:
 C7(H7A,H7B,H7C)
7.b Secondary CH2 refined with riding coordinates:
 C1A(H1AA,H1AB), C2A(H2AA,H2AB), C3A(H3AA,H3AB), C1B(H1BA,H1BB), C2B(H2BA,
 H2BB), C3B(H3BA,H3BB), C1C(H1CA,H1CB), C2C(H2CA,H2CB), C3C(H3CA,H3CB),
 C1D(H1DA,H1DB), C2D(H2DA,H2DB), C3D(H3DA,H3DB)
7.c Aromatic/amide H refined with riding coordinates:
 C2H(H2H), C3H(H3H), C4H(H4H), C5H(H5H), C6H(H6H)
7.d Fitted hexagon refined as free rotating group:
 C1(C2,C3,C4,C5,C6), C1H(C2H,C3H,C4H,C5H,C6H)
7.e Idealised Me refined as rotating group:
 C4A(H4AA,H4AB,H4AC), C4B(H4BA,H4BB,H4BC), C4C(H4CA,H4CB,H4CC)
;
_olex2_diffrn_ambient_temperature_device 'Oxford Cryosystems'
_olex2_submission_special_instructions 'No special instructions were received'

loop_
_space_group_symop_operation_xyz
'x, y, z'
'-x, y+1/2, -z'

loop_
_atom_site_label
_atom_site_type_symbol
_atom_site_fract_x
_atom_site_fract_y
_atom_site_fract_z
_atom_site_U_iso_or_equiv
_atom_site_adp_type
_atom_site_occupancy
_atom_site_site_symmetry_order
_atom_site_calc_flag
_atom_site_refinement_flags_posn
_atom_site_refinement_flags_adp
Cr1 Cr 0.2202(3) 0.79245(19) 0.7071(3) 0.0314(7) Uani 1 1 d . .
Mn1 Mn 0.7604(3) 0.9621(2) 1.1846(3) 0.0476(8) Uani 1 1 d . .
O2 O 0.3701(13) 0.8465(6) 0.7191(11) 0.034(2) Uani 1 1 d . .
O3 O 0.2685(12) 0.8030(5) 0.8735(10) 0.029(2) Uani 1 1 d . .
O12 O 0.3522(13) 0.7284(6) 0.7258(11) 0.034(2) Uani 1 1 d . .
O13 O 0.0949(12) 0.7283(5) 0.7094(10) 0.028(2) Uani 1 1 d . .
O22 O 0.1787(12) 0.7893(6) 0.5381(10) 0.032(2) Uani 1 1 d . .
O23 O 0.0797(13) 0.8525(6) 0.6738(11) 0.034(2) Uani 1 1 d . .
C1 C 0.5298(12) 0.9011(5) 0.8558(8) 0.037(4) Uani 1 1 d G .
C2 C 0.4215(12) 0.8623(5) 0.8252(7) 0.033(4) Uani 1 1 d G .
C3 C 0.3694(11) 0.8369(5) 0.9083(9) 0.030(3) Uani 1 1 d G .
C4 C 0.4256(12) 0.8503(5) 1.0219(8) 0.035(4) Uani 1 1 d G .
C5 C 0.5339(12) 0.8892(5) 1.0524(7) 0.028(3) Uani 1 1 d G .
C6 C 0.5860(11) 0.9146(5) 0.9694(9) 0.032(3) Uani 1 1 d G .
Br4 Br 0.3426(3) 0.82063(18) 1.13557(19) 0.0564(7) Uani 1 1 d . .
Br1 Br 0.5997(3) 0.94028(17) 0.74204(19) 0.0510(6) Uani 1 1 d . .
O5 O 0.5948(16) 0.9008(6) 1.1596(12) 0.046(3) Uani 1 1 d . .
O6 O 0.6889(13) 0.9493(5) 1.0046(11) 0.037(3) Uani 1 1 d . .
C11 C 0.3771(19) 0.6285(9) 0.7711(19) 0.042(4) Uani 1 1 d . .
Br11 Br 0.5718(2) 0.63356(18) 0.7967(3) 0.0662(8) Uani 1 1 d . .
C12 C 0.3046(18) 0.6790(8) 0.7458(16) 0.032(3) Uani 1 1 d . .
C13 C 0.1480(17) 0.6803(8) 0.7270(14) 0.027(3) Uani 1 1 d . .
C14 C 0.0770(18) 0.6315(8) 0.7339(15) 0.031(3) Uani 1 1 d . .
Br14 Br -0.1179(2) 0.63038(17) 0.7118(2) 0.0519(6) Uani 1 1 d . .
C15 C 0.1510(18) 0.5807(8) 0.7732(15) 0.028(3) Uani 1 1 d . .
C16 C 0.317(2) 0.5809(9) 0.7840(19) 0.041(4) Uani 1 1 d . .
O15 O 0.0993(14) 0.5337(6) 0.7832(11) 0.037(3) Uani 1 1 d . .
O16 O 0.3763(14) 0.5345(6) 0.8185(12) 0.042(3) Uani 1 1 d . .
C21 C 0.0376(18) 0.8319(9) 0.3763(15) 0.033(3) Uani 1 1 d . .
Br21 Br 0.0985(2) 0.78687(18) 0.27319(19) 0.0491(6) Uani 1 1 d . .
C22 C 0.0896(18) 0.8256(8) 0.4835(15) 0.029(3) Uani 1 1 d . .
C23 C 0.0341(19) 0.8658(7) 0.5714(16) 0.028(3) Uani 1 1 d . .
C24 C -0.0531(19) 0.9056(8) 0.5333(16) 0.029(3) Uani 1 1 d . .
Br24 Br -0.1212(2) 0.95764(17) 0.62537(19) 0.0497(6) Uani 1 1 d . .
C25 C -0.104(2) 0.9156(8) 0.4113(16) 0.032(3) Uani 1 1 d . .
C26 C -0.0495(18) 0.8789(8) 0.3296(15) 0.030(3) Uani 1 1 d . U
O25 O -0.1919(13) 0.9509(5) 0.3591(10) 0.033(3) Uani 1 1 d . .
O26 O -0.0892(14) 0.8917(6) 0.2285(11) 0.043(3) Uani 1 1 d . .
N1T N 0.596(2) 0.7714(9) 0.4958(19) 0.067(4) Uani 1 1 d . .
C1A C 0.4680(7) 0.7416(2) 0.428(2) 0.062(5) Uani 1 1 d D .
H1AA H 0.457091 0.750243 0.346522 0.074 Uiso 1 1 calc R U
H1AB H 0.386235 0.757613 0.448692 0.074 Uiso 1 1 calc R U
C2A C 0.4658(7) 0.6778(2) 0.4414(17) 0.073(6) Uani 1 1 d D .
H2AA H 0.501986 0.667657 0.522453 0.088 Uiso 1 1 calc R U
H2AB H 0.526153 0.659852 0.398504 0.088 Uiso 1 1 calc R U
C3A C 0.2986(7) 0.6538(2) 0.392(4) 0.113(9) Uani 1 1 d D U
H3AA H 0.233106 0.675901 0.423418 0.136 Uiso 1 1 calc R U
H3AB H 0.267777 0.655042 0.307878 0.136 Uiso 1 1 calc R U
C4A C 0.3132(7) 0.5872(2) 0.4397(19) 0.123(12) Uani 1 1 d D .
H4AA H 0.349698 0.563175 0.388552 0.184 Uiso 1 1 calc R U
H4AB H 0.221575 0.573179 0.442658 0.184 Uiso 1 1 calc R U
H4AC H 0.377010 0.586022 0.515870 0.184 Uiso 1 1 calc R U
C1B C 0.5879(9) 0.82847(18) 0.447(2) 0.068(5) Uani 1 1 d D .
H1BA H 0.580384 0.825126 0.365073 0.082 Uiso 1 1 calc R U
H1BB H 0.675860 0.848590 0.482441 0.082 Uiso 1 1 calc R U
C2B C 0.4701(8) 0.86331(14) 0.4624(11) 0.086(8) Uani 1 1 d D .
H2BA H 0.474609 0.864172 0.544295 0.103 Uiso 1 1 calc R U
H2BB H 0.382496 0.843922 0.423341 0.103 Uiso 1 1 calc R U
C3B C 0.4613(5) 0.92754(12) 0.4175(17) 0.068(6) Uani 1 1 d D U
H3BA H 0.551108 0.946985 0.449675 0.082 Uiso 1 1 calc R U
H3BB H 0.442503 0.927894 0.333760 0.082 Uiso 1 1 calc R U
C4B C 0.3388(5) 0.96005(18) 0.4551(8) 0.113(12) Uani 1 1 d D .
H4BA H 0.248460 0.945873 0.410602 0.170 Uiso 1 1 calc R U
H4BB H 0.345248 1.000779 0.441787 0.170 Uiso 1 1 calc R U
H4BC H 0.347985 0.953328 0.535936 0.170 Uiso 1 1 calc R U
C1C C 0.6101(14) 0.7709(10) 0.6043(4) 0.075(5) Uani 1 1 d D .
H1CA H 0.604148 0.731044 0.627891 0.090 Uiso 1 1 calc R U
H1CB H 0.529920 0.791290 0.619369 0.090 Uiso 1 1 calc R U
C2C C 0.7435(14) 0.7966(7) 0.6808(4) 0.052(5) Uani 1 1 d D .
H2CA H 0.744851 0.837887 0.667402 0.063 Uiso 1 1 calc R U
H2CB H 0.825681 0.779647 0.661977 0.063 Uiso 1 1 calc R U
C3C C 0.7517(14) 0.7844(10) 0.8176(4) 0.073(7) Uani 1 1 d D .
H3CA H 0.666541 0.799150 0.834982 0.088 Uiso 1 1 calc R U
H3CB H 0.755859 0.743019 0.831762 0.088 Uiso 1 1 calc R U
C4C C 0.8770(15) 0.8121(9) 0.8941(4) 0.083(8) Uani 1 1 d D .
H4CA H 0.961307 0.792637 0.887190 0.124 Uiso 1 1 calc R U
H4CB H 0.870955 0.809842 0.972834 0.124 Uiso 1 1 calc R U
H4CC H 0.880522 0.851911 0.872395 0.124 Uiso 1 1 calc R U
C1D C 0.7234(8) 0.7512(3) 0.4646(4) 0.079(6) Uani 1 1 d D .
H1DA H 0.783767 0.785188 0.475120 0.095 Uiso 1 1 calc R U
H1DB H 0.767977 0.725393 0.527506 0.095 Uiso 1 1 calc R U
C2D C 0.7476(5) 0.7243(4) 0.3663(8) 0.138(15) Uani 1 1 d D .
H2DA H 0.651366 0.711351 0.331450 0.166 Uiso 1 1 calc R U
H2DB H 0.756535 0.758940 0.322966 0.166 Uiso 1 1 calc R U
C3D C 0.8108(8) 0.6901(3) 0.3163(4) 0.113(12) Uani 1 1 d D .
H3DA H 0.773978 0.700321 0.235291 0.135 Uiso 1 1 calc R U
H3DB H 0.767541 0.653189 0.324687 0.135 Uiso 1 1 calc R U
C1H C 0.215(2) 0.9818(9) 0.9060(15) 0.084(7) Uani 1 1 d G .
C2H C 0.3060(19) 1.0056(8) 1.001(2) 0.082(6) Uani 1 1 d G .
H2H H 0.381776 1.028202 0.993096 0.098 Uiso 1 1 calc R U
C3H C 0.286(2) 0.9962(10) 1.1081(16) 0.106(10) Uani 1 1 d G .
H3H H 0.348009 1.012468 1.173182 0.127 Uiso 1 1 calc R U
C4H C 0.175(3) 0.9631(11) 1.1199(14) 0.105(10) Uani 1 1 d G .
H4H H 0.161425 0.956744 1.193030 0.126 Uiso 1 1 calc R U
C5H C 0.084(2) 0.9394(9) 1.0247(19) 0.100(9) Uani 1 1 d G .
H5H H 0.008606 0.916753 1.032794 0.120 Uiso 1 1 calc R U
C6H C 0.104(2) 0.9487(9) 0.9178(15) 0.087(7) Uani 1 1 d G .
H6H H 0.042371 0.932486 0.852707 0.104 Uiso 1 1 calc R U
Br1H Br 0.2500(5) 1.0060(2) 0.7669(3) 0.1075(13) Uani 1 1 d . .
C7 C 0.963580 0.674049 0.324381 0.120 Uiso 1 1 d D U
H7A H 0.980740 0.634920 0.351220 0.180 Uiso 1 1 d R U
H7B H 0.978910 0.677310 0.248570 0.180 Uiso 1 1 d R U
H7C H 1.027360 0.699510 0.376720 0.180 Uiso 1 1 d R U

loop_
_atom_site_aniso_label
_atom_site_aniso_U_11
_atom_site_aniso_U_22
_atom_site_aniso_U_33
_atom_site_aniso_U_23
_atom_site_aniso_U_13
_atom_site_aniso_U_12
Cr1 0.0295(15) 0.0397(17) 0.0240(15) 0.0038(13) 0.0050(12) -0.0011(13)
Mn1 0.0515(19) 0.0341(17) 0.0406(18) -0.0014(16) -0.0175(15) 0.0022(15)
O2 0.028(4) 0.047(5) 0.027(4) 0.000(4) 0.007(3) -0.012(4)
O3 0.025(5) 0.037(5) 0.021(4) 0.005(3) 0.003(3) -0.002(3)
O12 0.024(4) 0.041(4) 0.032(6) 0.003(4) -0.003(4) -0.002(3)
O13 0.027(4) 0.037(3) 0.022(5) 0.000(3) 0.007(4) 0.002(3)
O22 0.031(5) 0.038(6) 0.025(4) 0.000(3) 0.003(3) 0.002(4)
O23 0.032(5) 0.042(5) 0.030(4) 0.008(4) 0.012(4) 0.005(4)
C1 0.034(7) 0.044(8) 0.031(4) -0.003(4) 0.005(4) -0.010(6)
C2 0.029(6) 0.040(7) 0.027(4) 0.001(4) 0.003(4) -0.006(6)
C3 0.024(6) 0.037(7) 0.026(4) 0.002(4) 0.001(3) 0.000(5)
C4 0.033(7) 0.042(8) 0.026(4) 0.002(4) 0.001(4) -0.004(6)
C5 0.024(6) 0.026(6) 0.028(4) 0.000(4) -0.001(4) 0.008(4)
C6 0.032(6) 0.028(7) 0.033(4) -0.002(4) 0.002(4) -0.001(5)
Br4 0.0702(16) 0.0688(16) 0.0316(12) -0.0023(11) 0.0161(11) -0.0210(13)
Br1 0.0629(15) 0.0512(13) 0.0430(12) -0.0071(10) 0.0212(11) -0.0238(10)
O5 0.069(8) 0.029(6) 0.030(4) 0.000(4) -0.007(4) -0.009(6)
O6 0.036(5) 0.022(6) 0.047(6) -0.004(4) -0.002(4) -0.001(4)
C11 0.026(5) 0.043(4) 0.057(12) 0.009(6) 0.009(6) 0.003(4)
Br11 0.0282(11) 0.0687(16) 0.100(2) 0.0339(15) 0.0132(12) 0.0038(11)
C12 0.023(4) 0.040(4) 0.030(9) 0.003(5) 0.002(5) 0.000(3)
C13 0.023(4) 0.035(4) 0.020(8) -0.002(4) -0.002(5) -0.001(3)
C14 0.024(4) 0.036(4) 0.029(9) -0.001(5) 0.001(5) -0.001(3)
Br14 0.0305(10) 0.0488(12) 0.0756(17) -0.0010(11) 0.0125(11) -0.0028(9)
C15 0.026(4) 0.032(4) 0.023(8) -0.006(5) 0.000(5) -0.004(3)
C16 0.026(4) 0.043(4) 0.048(12) 0.010(6) 0.000(6) 0.001(4)
O15 0.036(6) 0.033(4) 0.041(8) -0.004(5) 0.010(6) -0.006(4)
O16 0.035(6) 0.043(5) 0.039(8) 0.005(5) -0.007(6) 0.004(4)
C21 0.017(7) 0.052(7) 0.028(4) 0.002(4) 0.003(4) -0.001(5)
Br21 0.0453(12) 0.0687(15) 0.0324(11) -0.0082(10) 0.0085(9) 0.0031(11)
C22 0.024(6) 0.032(6) 0.028(4) 0.000(4) 0.002(4) -0.004(5)
C23 0.033(7) 0.025(6) 0.029(4) 0.004(4) 0.009(4) -0.006(5)
C24 0.034(7) 0.028(6) 0.029(4) 0.006(4) 0.013(5) -0.004(5)
Br24 0.0594(14) 0.0459(12) 0.0458(12) -0.0036(11) 0.0173(10) 0.0068(11)
C25 0.038(7) 0.031(6) 0.029(4) 0.008(4) 0.014(4) -0.005(5)
C26 0.018(6) 0.042(6) 0.024(4) -0.007(4) -0.006(4) -0.008(4)
O25 0.047(6) 0.026(6) 0.026(5) 0.000(4) 0.007(4) -0.004(4)
O26 0.042(8) 0.055(8) 0.022(4) -0.007(4) -0.007(4) 0.003(6)
N1T 0.069(8) 0.071(7) 0.054(6) -0.009(6) 0.002(6) 0.003(5)
C1A 0.071(9) 0.069(8) 0.040(9) 0.004(8) 0.005(8) -0.002(7)
C2A 0.082(11) 0.067(8) 0.072(17) 0.001(9) 0.024(12) -0.004(8)
C3A 0.099(11) 0.096(11) 0.133(16) -0.014(11) 0.011(10) -0.025(9)
C4A 0.15(3) 0.072(12) 0.14(3) -0.047(14) 0.02(2) -0.046(12)
C1B 0.078(12) 0.066(7) 0.053(12) -0.015(8) 0.001(10) -0.002(6)
C2B 0.094(16) 0.071(10) 0.09(2) -0.003(11) 0.024(14) 0.008(10)
C3B 0.064(11) 0.072(8) 0.056(11) -0.007(8) -0.007(9) 0.003(7)
C4B 0.12(2) 0.102(19) 0.12(3) 0.02(2) 0.04(2) 0.041(19)
C1C 0.077(11) 0.086(15) 0.056(6) -0.012(7) 0.005(6) -0.020(9)
C2C 0.067(11) 0.035(11) 0.050(7) 0.003(8) 0.004(7) -0.003(9)
C3C 0.088(15) 0.077(17) 0.047(7) 0.004(9) 0.003(7) 0.009(13)
C4C 0.100(17) 0.09(2) 0.046(10) 0.003(13) 0.002(10) -0.004(14)
C1D 0.072(9) 0.084(13) 0.078(13) 0.003(11) 0.016(10) 0.007(9)
C2D 0.15(3) 0.16(3) 0.121(18) -0.03(2) 0.07(2) 0.02(3)
C3D 0.11(3) 0.12(2) 0.12(3) -0.02(2) 0.06(2) -0.011(19)
C1H 0.078(13) 0.070(14) 0.100(13) -0.013(10) 0.016(9) 0.024(10)
C2H 0.079(14) 0.066(15) 0.095(13) -0.003(10) 0.013(10) 0.021(11)
C3H 0.113(18) 0.10(2) 0.097(12) -0.005(13) 0.022(11) 0.006(15)
C4H 0.115(18) 0.12(2) 0.078(12) -0.003(13) 0.018(11) 0.000(16)
C5H 0.099(17) 0.11(2) 0.086(12) -0.017(12) 0.022(11) 0.014(14)
C6H 0.091(14) 0.083(16) 0.084(11) -0.023(12) 0.018(10) 0.010(12)
Br1H 0.107(3) 0.123(3) 0.087(3) 0.008(2) 0.016(2) 0.011(2)

loop_
_atom_type_symbol
_atom_type_description
_atom_type_scat_dispersion_real
_atom_type_scat_dispersion_imag
_atom_type_scat_source
C C 0.0033 0.0016 'International Tables Vol C Tables 4.2.6.8 and 6.1.1.4'
H H 0.0000 0.0000 'International Tables Vol C Tables 4.2.6.8 and 6.1.1.4'
Br Br -0.2901 2.4595 'International Tables Vol C Tables 4.2.6.8 and 6.1.1.4'
Cr Cr 0.3209 0.6236 'International Tables Vol C Tables 4.2.6.8 and 6.1.1.4'
Mn Mn 0.3368 0.7283 'International Tables Vol C Tables 4.2.6.8 and 6.1.1.4'
N N 0.0061 0.0033 'International Tables Vol C Tables 4.2.6.8 and 6.1.1.4'
O O 0.0106 0.0060 'International Tables Vol C Tables 4.2.6.8 and 6.1.1.4'

loop_
_geom_angle_atom_site_label_1
_geom_angle_atom_site_label_2
_geom_angle_atom_site_label_3
_geom_angle
_geom_angle_site_symmetry_1
_geom_angle_site_symmetry_3
O2 Cr1 O3 82.2(5) . .
O2 Cr1 O12 91.1(5) . .
O2 Cr1 O13 169.7(6) . .
O2 Cr1 O22 92.8(5) . .
O2 Cr1 O23 91.9(6) . .
O3 Cr1 O22 174.5(5) . .
O12 Cr1 O3 90.1(5) . .
O12 Cr1 O22 92.4(5) . .
O13 Cr1 O3 93.8(5) . .
O13 Cr1 O12 79.3(5) . .
O13 Cr1 O22 91.5(5) . .
O23 Cr1 O3 95.2(5) . .
O23 Cr1 O12 174.2(6) . .
O23 Cr1 O13 98.0(5) . .
O23 Cr1 O22 82.5(5) . .
O5 Mn1 O15 170.0(6) . 2_657
O5 Mn1 O16 94.2(6) . 2_657
O5 Mn1 O26 88.5(6) . 1_656
O6 Mn1 O5 74.0(5) . .
O6 Mn1 O15 108.8(5) . 2_657
O6 Mn1 O16 93.1(5) . 2_657
O6 Mn1 O26 99.5(5) . 1_656
O15 Mn1 O16 76.1(5) 2_657 2_657
O15 Mn1 O26 100.3(5) 2_657 1_656
O16 Mn1 O26 167.4(5) 2_657 1_656
O25 Mn1 O5 91.2(5) 1_656 .
O25 Mn1 O6 163.5(5) 1_656 .
O25 Mn1 O15 87.1(5) 1_656 2_657
O25 Mn1 O16 95.2(5) 1_656 2_657
O25 Mn1 O26 72.4(5) 1_656 1_656
C2 O2 Cr1 110.7(9) . .
C3 O3 Cr1 112.5(9) . .
C12 O12 Cr1 116.3(11) . .
C13 O13 Cr1 117.4(11) . .
C22 O22 Cr1 116.0(11) . .
C23 O23 Cr1 116.1(12) . .
C2 C1 C6 120.0 . .
C2 C1 Br1 121.3(6) . .
C6 C1 Br1 118.6(6) . .
O2 C2 C1 121.7(9) . .
O2 C2 C3 118.2(9) . .
C1 C2 C3 120.0 . .
O3 C3 C2 116.2(9) . .
O3 C3 C4 123.7(9) . .
C4 C3 C2 120.0 . .
C3 C4 Br4 120.0(6) . .
C5 C4 C3 120.0 . .
C5 C4 Br4 119.7(6) . .
C4 C5 C6 120.0 . .
O5 C5 C4 121.7(10) . .
O5 C5 C6 118.2(10) . .
C5 C6 C1 120.0 . .
O6 C6 C1 123.6(9) . .
O6 C6 C5 116.4(9) . .
C5 O5 Mn1 114.5(10) . .
C6 O6 Mn1 116.8(10) . .
C12 C11 Br11 115.8(15) . .
C16 C11 Br11 121.4(16) . .
C16 C11 C12 122.6(18) . .
O12 C12 C11 128.1(17) . .
O12 C12 C13 111.2(15) . .
C11 C12 C13 120.4(17) . .
O13 C13 C12 114.8(15) . .
O13 C13 C14 125.1(16) . .
C14 C13 C12 120.1(16) . .
C13 C14 Br14 122.2(14) . .
C13 C14 C15 120.1(15) . .
C15 C14 Br14 117.2(13) . .
C14 C15 C16 116.7(15) . .
O15 C15 C14 126.5(17) . .
O15 C15 C16 115.7(16) . .
C11 C16 C15 119.0(17) . .
O16 C16 C11 126.6(19) . .
O16 C16 C15 113.8(16) . .
C15 O15 Mn1 116.9(12) . 2_647
C16 O16 Mn1 116.0(13) . 2_647
C22 C21 Br21 120.4(15) . .
C22 C21 C26 122.5(18) . .
C26 C21 Br21 116.3(13) . .
O22 C22 C23 110.6(14) . .
C21 C22 O22 130.1(18) . .
C21 C22 C23 119.2(17) . .
O23 C23 C22 114.5(15) . .
O23 C23 C24 125.4(18) . .
C24 C23 C22 120.0(16) . .
C23 C24 Br24 124.8(15) . .
C23 C24 C25 120.6(17) . .
C25 C24 Br24 114.6(13) . .
C24 C25 C26 119.2(16) . .
O25 C25 C24 129.3(17) . .
O25 C25 C26 111.5(15) . .
C21 C26 C25 117.5(16) . .
O26 C26 C21 126.3(18) . .
O26 C26 C25 116.1(17) . .
C25 O25 Mn1 123.1(12) . 1_454
C26 O26 Mn1 116.6(13) . 1_454
C1B N1T C1A 105.0(15) . .
C1B N1T C1D 98.5(15) . .
C1C N1T C1A 114(2) . .
C1C N1T C1B 114(2) . .
C1C N1T C1D 112.5(17) . .
C1D N1T C1A 111.3(15) . .
N1T C1A H1AA 108.3 . .
N1T C1A H1AB 108.3 . .
N1T C1A C2A 116.0(13) . .
H1AA C1A H1AB 107.4 . .
C2A C1A H1AA 108.3 . .
C2A C1A H1AB 108.3 . .
C1A C2A H2AA 109.8 . .
C1A C2A H2AB 109.8 . .
C1A C2A C3A 109.3(6) . .
H2AA C2A H2AB 108.3 . .
C3A C2A H2AA 109.8 . .
C3A C2A H2AB 109.8 . .
C2A C3A H3AA 111.5 . .
C2A C3A H3AB 111.5 . .
H3AA C3A H3AB 109.3 . .
C4A C3A C2A 101.6(9) . .
C4A C3A H3AA 111.5 . .
C4A C3A H3AB 111.5 . .
C3A C4A H4AA 109.5 . .
C3A C4A H4AB 109.5 . .
C3A C4A H4AC 109.5 . .
H4AA C4A H4AB 109.5 . .
H4AA C4A H4AC 109.5 . .
H4AB C4A H4AC 109.5 . .
N1T C1B H1BA 108.6 . .
N1T C1B H1BB 108.6 . .
N1T C1B C2B 114.8(16) . .
H1BA C1B H1BB 107.5 . .
C2B C1B H1BA 108.6 . .
C2B C1B H1BB 108.6 . .
C1B C2B H2BA 108.0 . .
C1B C2B H2BB 108.0 . .
C1B C2B C3B 117.1(10) . .
H2BA C2B H2BB 107.3 . .
C3B C2B H2BA 108.0 . .
C3B C2B H2BB 108.0 . .
C2B C3B H3BA 109.8 . .
C2B C3B H3BB 109.8 . .
H3BA C3B H3BB 108.3 . .
C4B C3B C2B 109.3(10) . .
C4B C3B H3BA 109.8 . .
C4B C3B H3BB 109.8 . .
C3B C4B H4BA 109.5 . .
C3B C4B H4BB 109.5 . .
C3B C4B H4BC 109.5 . .
H4BA C4B H4BB 109.5 . .
H4BA C4B H4BC 109.5 . .
H4BB C4B H4BC 109.5 . .
N1T C1C H1CA 107.9 . .
N1T C1C H1CB 107.9 . .
N1T C1C C2C 117.8(15) . .
H1CA C1C H1CB 107.2 . .
C2C C1C H1CA 107.9 . .
C2C C1C H1CB 107.9 . .
C1C C2C H2CA 109.6 . .
C1C C2C H2CB 109.6 . .
C1C C2C C3C 110.3(11) . .
H2CA C2C H2CB 108.1 . .
C3C C2C H2CA 109.6 . .
C3C C2C H2CB 109.6 . .
C2C C3C H3CA 109.4 . .
C2C C3C H3CB 109.4 . .
H3CA C3C H3CB 108.0 . .
C4C C3C C2C 111.2(12) . .
C4C C3C H3CA 109.4 . .
C4C C3C H3CB 109.4 . .
C3C C4C H4CA 109.5 . .
C3C C4C H4CB 109.5 . .
C3C C4C H4CC 109.5 . .
H4CA C4C H4CB 109.5 . .
H4CA C4C H4CC 109.5 . .
H4CB C4C H4CC 109.5 . .
N1T C1D H1DA 103.7 . .
N1T C1D H1DB 103.7 . .
H1DA C1D H1DB 105.3 . .
C2D C1D N1T 134.0(10) . .
C2D C1D H1DA 103.7 . .
C2D C1D H1DB 103.7 . .
C1D C2D H2DA 98.1 . .
C1D C2D H2DB 98.1 . .
H2DA C2D H2DB 103.7 . .
C3D C2D C1D 153.6(8) . .
C3D C2D H2DA 98.1 . .
C3D C2D H2DB 98.1 . .
C2D C3D H3DA 103.0 . .
C2D C3D H3DB 103.0 . .
C2D C3D C7 136.6(6) . .
H3DA C3D H3DB 105.1 . .
C7 C3D H3DA 103.0 . .
C7 C3D H3DB 103.0 . .
C2H C1H C6H 120.0 . .
C2H C1H Br1H 113.2(13) . .
C6H C1H Br1H 126.5(13) . .
C1H C2H H2H 120.0 . .
C1H C2H C3H 120.0 . .
C3H C2H H2H 120.0 . .
C2H C3H H3H 120.0 . .
C4H C3H C2H 120.0 . .
C4H C3H H3H 120.0 . .
C3H C4H H4H 120.0 . .
C5H C4H C3H 120.0 . .
C5H C4H H4H 120.0 . .
C4H C5H H5H 120.0 . .
C4H C5H C6H 120.0 . .
C6H C5H H5H 120.0 . .
C1H C6H H6H 120.0 . .
C5H C6H C1H 120.0 . .
C5H C6H H6H 120.0 . .
C3D C7 H7A 109.6 . .
C3D C7 H7B 108.3 . .
C3D C7 H7C 110.5 . .
H7A C7 H7B 109.5 . .
H7A C7 H7C 109.5 . .
H7B C7 H7C 109.5 . .

loop_
_geom_bond_atom_site_label_1
_geom_bond_atom_site_label_2
_geom_bond_distance
_geom_bond_site_symmetry_2
Cr1 O2 1.939(12) .
Cr1 O3 1.978(12) .
Cr1 O12 1.977(13) .
Cr1 O13 1.967(12) .
Cr1 O22 1.997(13) .
Cr1 O23 1.958(13) .
Mn1 O5 2.155(15) .
Mn1 O6 2.147(14) .
Mn1 O15 2.163(14) 2_657
Mn1 O16 2.181(14) 2_657
Mn1 O25 2.076(12) 1_656
Mn1 O26 2.206(14) 1_656
O2 C2 1.317(15) .
O3 C3 1.267(14) .
O12 C12 1.30(2) .
O13 C13 1.24(2) .
O22 C22 1.29(2) .
O23 C23 1.25(2) .
C1 C2 1.3900 .
C1 C6 1.3900 .
C1 Br1 1.943(9) .
C2 C3 1.3900 .
C3 C4 1.3900 .
C4 C5 1.3900 .
C4 Br4 1.925(9) .
C5 C6 1.3900 .
C5 O5 1.319(16) .
C6 O6 1.294(15) .
C11 Br11 1.885(19) .
C11 C12 1.39(3) .
C11 C16 1.30(3) .
C12 C13 1.52(2) .
C13 C14 1.37(3) .
C14 Br14 1.888(17) .
C14 C15 1.42(3) .
C15 C16 1.62(3) .
C15 O15 1.24(2) .
C16 O16 1.26(2) .
C21 Br21 1.866(19) .
C21 C22 1.28(2) .
C21 C26 1.43(3) .
C22 C23 1.63(3) .
C23 C24 1.28(3) .
C24 Br24 1.906(18) .
C24 C25 1.46(3) .
C25 C26 1.52(3) .
C25 O25 1.26(2) .
C26 O26 1.23(2) .
N1T C1A 1.50(2) .
N1T C1B 1.47(2) .
N1T C1C 1.30(2) .
N1T C1D 1.50(2) .
C1A H1AA 0.9900 .
C1A H1AB 0.9900 .
C1A C2A 1.516(8) .
C2A H2AA 0.9900 .
C2A H2AB 0.9900 .
C2A C3A 1.712(10) .
C3A H3AA 0.9900 .
C3A H3AB 0.9900 .
C3A C4A 1.671(18) .
C4A H4AA 0.9800 .
C4A H4AB 0.9800 .
C4A H4AC 0.9800 .
C1B H1BA 0.9900 .
C1B H1BB 0.9900 .
C1B C2B 1.483(13) .
C2B H2BA 0.9900 .
C2B H2BB 0.9900 .
C2B C3B 1.607(9) .
C3B H3BA 0.9900 .
C3B H3BB 0.9900 .
C3B C4B 1.607(9) .
C4B H4BA 0.9800 .
C4B H4BB 0.9800 .
C4B H4BC 0.9800 .
C1C H1CA 0.9900 .
C1C H1CB 0.9900 .
C1C C2C 1.534(16) .
C2C H2CA 0.9900 .
C2C H2CB 0.9900 .
C2C C3C 1.676(10) .
C3C H3CA 0.9900 .
C3C H3CB 0.9900 .
C3C C4C 1.498(18) .
C4C H4CA 0.9800 .
C4C H4CB 0.9800 .
C4C H4CC 0.9800 .
C1D H1DA 0.9900 .
C1D H1DB 0.9900 .
C1D C2D 1.433(9) .
C2D H2DA 0.9900 .
C2D H2DB 0.9900 .
C2D C3D 1.274(8) .
C3D H3DA 0.9900 .
C3D H3DB 0.9900 .
C3D C7 1.545(8) .
C1H C2H 1.3900 .
C1H C6H 1.3900 .
C1H Br1H 1.907(16) .
C2H H2H 0.9500 .
C2H C3H 1.3900 .
C3H H3H 0.9500 .
C3H C4H 1.3900 .
C4H H4H 0.9500 .
C4H C5H 1.3900 .
C5H H5H 0.9500 .
C5H C6H 1.3900 .
C6H H6H 0.9500 .
C7 H7A 0.9800 .
C7 H7B 0.9800 .
C7 H7C 0.9800 .

loop_
_geom_torsion_atom_site_label_1
_geom_torsion_atom_site_label_2
_geom_torsion_atom_site_label_3
_geom_torsion_atom_site_label_4
_geom_torsion
_geom_torsion_site_symmetry_4
Cr1 O2 C2 C1 -179.6(6) .
Cr1 O2 C2 C3 3.5(13) .
Cr1 O3 C3 C2 3.4(12) .
Cr1 O3 C3 C4 -178.3(6) .
Cr1 O12 C12 C11 -174.3(17) .
Cr1 O12 C12 C13 11.2(19) .
Cr1 O13 C13 C12 0.7(19) .
Cr1 O13 C13 C14 178.5(14) .
Cr1 O22 C22 C21 -176.1(17) .
Cr1 O22 C22 C23 0.2(17) .
Cr1 O23 C23 C22 6.0(19) .
Cr1 O23 C23 C24 -176.7(15) .
O2 C2 C3 O3 -4.8(14) .
O2 C2 C3 C4 176.9(13) .
O3 C3 C4 C5 -178.2(13) .
O3 C3 C4 Br4 -3.9(12) .
O12 C12 C13 O13 -8(2) .
O12 C12 C13 C14 174.3(16) .
O13 C13 C14 Br14 2(3) .
O13 C13 C14 C15 -169.4(16) .
O22 C22 C23 O23 -4(2) .
O22 C22 C23 C24 178.4(16) .
O23 C23 C24 Br24 5(3) .
O23 C23 C24 C25 -177.2(17) .
C1 C2 C3 O3 178.3(12) .
C1 C2 C3 C4 0.0 .
C1 C6 O6 Mn1 -178.8(6) .
C2 C1 C6 C5 0.0 .
C2 C1 C6 O6 178.3(13) .
C2 C3 C4 C5 0.0 .
C2 C3 C4 Br4 174.2(9) .
C3 C4 C5 C6 0.0 .
C3 C4 C5 O5 -176.3(14) .
C4 C5 C6 C1 0.0 .
C4 C5 C6 O6 -178.4(12) .
C4 C5 O5 Mn1 179.7(6) .
C5 C6 O6 Mn1 -0.5(13) .
C6 C1 C2 O2 -176.8(13) .
C6 C1 C2 C3 0.0 .
C6 C5 O5 Mn1 3.3(14) .
Br4 C4 C5 C6 -174.3(9) .
Br4 C4 C5 O5 9.4(12) .
Br1 C1 C2 O2 6.2(12) .
Br1 C1 C2 C3 -177.1(9) .
Br1 C1 C6 C5 177.1(9) .
Br1 C1 C6 O6 -4.6(12) .
O5 C5 C6 C1 176.5(13) .
O5 C5 C6 O6 -1.9(14) .
C11 C12 C13 O13 177.2(18) .
C11 C12 C13 C14 -1(3) .
C11 C16 O16 Mn1 -175(2) 2_647
Br11 C11 C12 O12 8(3) .
Br11 C11 C12 C13 -178.2(13) .
Br11 C11 C16 C15 173.9(14) .
Br11 C11 C16 O16 3(4) .
C12 C11 C16 C15 -2(3) .
C12 C11 C16 O16 -172(2) .
C12 C13 C14 Br14 179.8(13) .
C12 C13 C14 C15 8(3) .
C13 C14 C15 C16 -12(3) .
C13 C14 C15 O15 -179.8(17) .
C14 C15 C16 C11 9(3) .
C14 C15 C16 O16 -179.5(17) .
C14 C15 O15 Mn1 169.0(14) 2_647
Br14 C14 C15 C16 176.2(13) .
Br14 C14 C15 O15 8(3) .
C15 C16 O16 Mn1 14(2) 2_647
C16 C11 C12 O12 -177(2) .
C16 C11 C12 C13 -3(3) .
C16 C15 O15 Mn1 1(2) 2_647
O15 C15 C16 C11 178(2) .
O15 C15 C16 O16 -10(3) .
C21 C22 C23 O23 172.7(17) .
C21 C22 C23 C24 -5(3) .
C21 C26 O26 Mn1 174.2(14) 1_454
Br21 C21 C22 O22 -4(3) .
Br21 C21 C22 C23 180.0(12) .
Br21 C21 C26 C25 178.4(12) .
Br21 C21 C26 O26 1(3) .
C22 C21 C26 C25 -12(3) .
C22 C21 C26 O26 170.5(19) .
C22 C23 C24 Br24 -177.3(12) .
C22 C23 C24 C25 0(3) .
C23 C24 C25 C26 -1(3) .
C23 C24 C25 O25 177.3(18) .
C24 C25 C26 C21 7(2) .
C24 C25 C26 O26 -175.4(16) .
C24 C25 O25 Mn1 175.5(14) 1_454
Br24 C24 C25 C26 176.2(12) .
Br24 C24 C25 O25 -5(3) .
C25 C26 O26 Mn1 -3(2) 1_454
C26 C21 C22 O22 -172.9(18) .
C26 C21 C22 C23 11(3) .
C26 C25 O25 Mn1 -6(2) 1_454
O25 C25 C26 C21 -172.0(15) .
O25 C25 C26 O26 6(2) .
N1T C1A C2A C3A 163(2) .
N1T C1B C2B C3B 176.5(15) .
N1T C1C C2C C3C -172.7(19) .
N1T C1D C2D C3D -144.5(19) .
C1A N1T C1B C2B 66(2) .
C1A N1T C1C C2C 175.6(15) .
C1A N1T C1D C2D 22(2) .
C1A C2A C3A C4A -168.1(19) .
C1B N1T C1A C2A 166.3(18) .
C1B N1T C1C C2C -64(2) .
C1B N1T C1D C2D -87.5(18) .
C1B C2B C3B C4B -173.1(11) .
C1C N1T C1A C2A -68(3) .
C1C N1T C1B C2B -60(2) .
C1C N1T C1D C2D 152.4(16) .
C1C C2C C3C C4C -176.6(17) .
C1D N1T C1A C2A 61(2) .
C1D N1T C1B C2B -179.6(13) .
C1D N1T C1C C2C 47(3) .
C1D C2D C3D C7 -45(3) .
C1H C2H C3H C4H 0.0 .
C2H C1H C6H C5H 0.0 .
C2H C3H C4H C5H 0.0 .
C3H C4H C5H C6H 0.0 .
C4H C5H C6H C1H 0.0 .
C6H C1H C2H C3H 0.0 .
Br1H C1H C2H C3H 174.0(14) .
Br1H C1H C6H C5H -173.2(15) .

loop_
_smtbx_masks_void_nr
_smtbx_masks_void_average_x
_smtbx_masks_void_average_y
_smtbx_masks_void_average_z
_smtbx_masks_void_volume
_smtbx_masks_void_count_electrons
_smtbx_masks_void_content
1 -0.083 0.133 0.840 322.9 59.2 '0.75 C6H6Br'
2 -0.674 0.633 0.160 322.9 63.2 '0.75 C6H6Br'

loop_
_twin_individual_id
_twin_individual_mass_fraction_refined
1 0.67(3)
2 0.33(3)
